data_7205511
loop_
_publ_author_name
'Fenton, Hazel'
'Tidmarsh, Ian S.'
'Ward, Michael D.'

_publ_section_title
;
 Luminescent silver(i) coordination networks based on
 bis-(3,5-dimethylpyrazolyl)naphthalene ligands
;
_journal_issue 5
_journal_name_full CrystEngComm
_journal_page_first 1432
_journal_paper_doi 10.1039/c0ce00690d
_journal_volume 13
_journal_year 2011
_chemical_formula_sum 'C74 H81 Ag2 F6 N15 O6 S2'
_chemical_formula_weight 1670.40
_chemical_name_systematic
;
?
;
_space_group_IT_number 2
_symmetry_cell_setting triclinic
_symmetry_space_group_name_Hall '-P 1'
_symmetry_space_group_name_H-M 'P -1'
_atom_sites_solution_hydrogens geom
_atom_sites_solution_primary direct
_atom_sites_solution_secondary difmap
_audit_creation_method SHELXL-97
_cell_angle_alpha 92.109(9)
_cell_angle_beta 104.197(8)
_cell_angle_gamma 99.937(8)
_cell_formula_units_Z 1
_cell_length_a 8.8647(12)
_cell_length_b 14.487(2)
_cell_length_c 14.955(2)
_cell_measurement_reflns_used 4244
_cell_measurement_temperature 100(2)
_cell_measurement_theta_max 24.0915
_cell_measurement_theta_min 2.4635
_cell_volume 1827.7(4)
_computing_cell_refinement 'Bruker SMART'
_computing_data_reduction 'Bruker SAINT'
_computing_molecular_graphics 'Bruker SHELXTL'
_computing_publication_material 'Bruker SHELXTL'
_computing_structure_refinement 'Bruker SHELXTL'
_computing_structure_solution 'Bruker SHELXTL'
_diffrn_ambient_temperature 100(2)
_diffrn_measured_fraction_theta_full 1.000
_diffrn_measured_fraction_theta_max 1.000
_diffrn_measurement_device_type 'CCD area detector'
_diffrn_measurement_method 'phi and omega scans'
_diffrn_radiation_monochromator graphite
_diffrn_radiation_source 'fine-focus sealed tube'
_diffrn_radiation_type MoK\a
_diffrn_radiation_wavelength 0.71073
_diffrn_reflns_av_R_equivalents 0.0418
_diffrn_reflns_av_sigmaI/netI 0.0629
_diffrn_reflns_limit_h_max 9
_diffrn_reflns_limit_h_min -11
_diffrn_reflns_limit_k_max 18
_diffrn_reflns_limit_k_min -18
_diffrn_reflns_limit_l_max 18
_diffrn_reflns_limit_l_min -18
_diffrn_reflns_number 19203
_diffrn_reflns_theta_full 26.37
_diffrn_reflns_theta_max 26.37
_diffrn_reflns_theta_min 1.41
_exptl_absorpt_coefficient_mu 0.672
_exptl_absorpt_correction_T_max 0.9933
_exptl_absorpt_correction_T_min 0.9358
_exptl_absorpt_correction_type multi-scan
_exptl_absorpt_process_details SADABS
_exptl_crystal_colour colourless
_exptl_crystal_density_diffrn 1.518
_exptl_crystal_density_method 'not measured'
_exptl_crystal_description plate
_exptl_crystal_F_000 858
_exptl_crystal_size_max 0.10
_exptl_crystal_size_mid 0.10
_exptl_crystal_size_min 0.01
_refine_diff_density_max 1.079
_refine_diff_density_min -0.781
_refine_diff_density_rms 0.087
_refine_ls_extinction_method none
_refine_ls_goodness_of_fit_ref 1.015
_refine_ls_hydrogen_treatment constr
_refine_ls_matrix_type full
_refine_ls_number_parameters 475
_refine_ls_number_reflns 7468
_refine_ls_number_restraints 0
_refine_ls_restrained_S_all 1.015
_refine_ls_R_factor_all 0.0695
_refine_ls_R_factor_gt 0.0426
_refine_ls_shift/su_max 0.001
_refine_ls_shift/su_mean 0.000
_refine_ls_structure_factor_coef Fsqd
_refine_ls_weighting_details 'calc w=1/[\s^2^(Fo^2^)+(0.0376P)^2^+1.6078P] where P=(Fo^2^+2Fc^2^)/3'
_refine_ls_weighting_scheme calc
_refine_ls_wR_factor_gt 0.0862
_refine_ls_wR_factor_ref 0.0958
_reflns_number_gt 5570
_reflns_number_total 7468
_reflns_threshold_expression >2sigma(I)
_cod_data_source_file C0CE00690D.TXT
_cod_data_source_block imw1170p-1
_cod_depositor_comments
;
The following automatic conversions were performed:
'_symmetry_cell_setting' value 'Triclinic' changed to 'triclinic'
according to '/home/saulius/struct/CIF-dictionaries/cif_core.dic'
dictionary named 'cif_core.dic' version 2.4.1 from 2010-06-29.

Automatic conversion script
Id: cif_fix_enum 1555 2011-01-17 13:19:09Z saulius 
;
_cod_original_cell_volume 1827.6(5)
_cod_original_sg_symbol_H-M P-1
_cod_database_code 7205511

loop_
_symmetry_equiv_pos_as_xyz
'x, y, z'
'-x, -y, -z'

loop_
_atom_site_label
_atom_site_type_symbol
_atom_site_fract_x
_atom_site_fract_y
_atom_site_fract_z
_atom_site_U_iso_or_equiv
_atom_site_adp_type
_atom_site_occupancy
_atom_site_symmetry_multiplicity
_atom_site_calc_flag
_atom_site_refinement_flags
_atom_site_disorder_assembly
_atom_site_disorder_group
Ag1 Ag 0.90160(3) 0.750277(19) 0.738497(19) 0.02588(9) Uani 1 1 d . . .
N111 N 0.7579(3) 0.94347(19) 0.70694(18) 0.0214(6) Uani 1 1 d . . .
N112 N 0.7463(3) 0.85231(19) 0.67681(19) 0.0240(6) Uani 1 1 d . . .
C113 C 0.6156(4) 0.8322(2) 0.6068(2) 0.0250(8) Uani 1 1 d . . .
C114 C 0.5455(4) 0.9109(3) 0.5925(2) 0.0269(8) Uani 1 1 d . . .
H114 H 0.4517 0.9152 0.5470 0.032 Uiso 1 1 calc R . .
C115 C 0.6379(4) 0.9813(2) 0.6566(2) 0.0225(7) Uani 1 1 d . . .
C116 C 0.5670(4) 0.7364(3) 0.5567(3) 0.0341(9) Uani 1 1 d . . .
H11A H 0.6595 0.7060 0.5647 0.051 Uiso 1 1 calc R . .
H11B H 0.5227 0.7417 0.4907 0.051 Uiso 1 1 calc R . .
H11C H 0.4868 0.6985 0.5820 0.051 Uiso 1 1 calc R . .
C117 C 0.6237(5) 1.0805(3) 0.6718(3) 0.0327(9) Uani 1 1 d . . .
H11D H 0.5910 1.0892 0.7291 0.049 Uiso 1 1 calc R . .
H11E H 0.5444 1.0967 0.6196 0.049 Uiso 1 1 calc R . .
H11F H 0.7263 1.1213 0.6768 0.049 Uiso 1 1 calc R . .
C118 C 0.8922(4) 0.9893(2) 0.7813(2) 0.0239(8) Uani 1 1 d . . .
H11G H 0.9028 1.0582 0.7787 0.029 Uiso 1 1 calc R . .
H11H H 0.9898 0.9716 0.7706 0.029 Uiso 1 1 calc R . .
C121 C 0.8805(4) 0.9650(2) 0.8773(2) 0.0205(7) Uani 1 1 d . . .
C122 C 0.7606(4) 0.8985(2) 0.8914(2) 0.0223(7) Uani 1 1 d . . .
H122 H 0.6783 0.8688 0.8398 0.027 Uiso 1 1 calc R . .
C123 C 1.0019(4) 1.0122(2) 0.9547(2) 0.0193(7) Uani 1 1 d . . .
C131 C 1.2427(4) 1.1268(2) 1.0192(2) 0.0235(8) Uani 1 1 d . . .
H131 H 1.3255 1.1743 1.0110 0.028 Uiso 1 1 calc R . .
C132 C 1.1279(4) 1.0835(2) 0.9443(2) 0.0223(7) Uani 1 1 d . . .
H132 H 1.1316 1.1010 0.8842 0.027 Uiso 1 1 calc R . .
N211 N 1.1561(3) 0.78728(18) 0.93814(18) 0.0195(6) Uani 1 1 d . . .
N212 N 1.1314(3) 0.8011(2) 0.84648(19) 0.0233(6) Uani 1 1 d . . .
C213 C 1.2589(4) 0.8636(2) 0.8405(2) 0.0253(8) Uani 1 1 d . . .
C214 C 1.3628(4) 0.8879(2) 0.9268(2) 0.0273(8) Uani 1 1 d . . .
H214 H 1.4613 0.9306 0.9409 0.033 Uiso 1 1 calc R . .
C215 C 1.2961(4) 0.8386(2) 0.9873(2) 0.0250(8) Uani 1 1 d . . .
C216 C 1.2777(5) 0.8957(3) 0.7498(3) 0.0412(10) Uani 1 1 d . . .
H21A H 1.3426 0.8578 0.7256 0.062 Uiso 1 1 calc R . .
H21B H 1.3296 0.9620 0.7580 0.062 Uiso 1 1 calc R . .
H21C H 1.1733 0.8884 0.7060 0.062 Uiso 1 1 calc R . .
C217 C 1.3547(5) 0.8349(3) 1.0886(3) 0.0403(10) Uani 1 1 d . . .
H21D H 1.2697 0.8409 1.1184 0.060 Uiso 1 1 calc R . .
H21E H 1.4447 0.8865 1.1130 0.060 Uiso 1 1 calc R . .
H21F H 1.3886 0.7747 1.1013 0.060 Uiso 1 1 calc R . .
C218 C 1.0446(4) 0.7178(2) 0.9692(2) 0.0209(7) Uani 1 1 d . . .
H21G H 0.9372 0.7150 0.9284 0.025 Uiso 1 1 calc R . .
H21H H 1.0426 0.7386 1.0326 0.025 Uiso 1 1 calc R . .
C221 C 1.0834(4) 0.6205(2) 0.9694(2) 0.0194(7) Uani 1 1 d . . .
C222 C 0.9825(4) 0.5461(2) 1.0004(2) 0.0177(7) Uani 1 1 d . . .
C223 C 1.2094(4) 0.6009(2) 0.9406(2) 0.0236(8) Uani 1 1 d . . .
H223 H 1.2763 0.6499 0.9206 0.028 Uiso 1 1 calc R . .
C231 C 0.7571(4) 0.4901(2) 1.0601(2) 0.0244(8) Uani 1 1 d . . .
H231 H 0.6685 0.5018 1.0807 0.029 Uiso 1 1 calc R . .
C232 C 0.8507(4) 0.5623(2) 1.0315(2) 0.0219(7) Uani 1 1 d . . .
H232 H 0.8268 0.6237 1.0326 0.026 Uiso 1 1 calc R . .
N311 N 0.8349(3) 0.52586(19) 0.74803(19) 0.0217(6) Uani 1 1 d . . .
N312 N 0.7756(3) 0.60485(19) 0.75771(19) 0.0222(6) Uani 1 1 d . . .
C313 C 0.6446(4) 0.5767(2) 0.7860(2) 0.0248(8) Uani 1 1 d . . .
C314 C 0.6198(4) 0.4797(2) 0.7930(2) 0.0266(8) Uani 1 1 d . . .
H314 H 0.5350 0.4427 0.8115 0.032 Uiso 1 1 calc R . .
C315 C 0.7419(4) 0.4485(2) 0.7680(2) 0.0233(8) Uani 1 1 d . . .
C316 C 0.5493(4) 0.6454(3) 0.8081(3) 0.0334(9) Uani 1 1 d . . .
H31A H 0.5766 0.6607 0.8752 0.050 Uiso 1 1 calc R . .
H31B H 0.4363 0.6178 0.7863 0.050 Uiso 1 1 calc R . .
H31C H 0.5721 0.7028 0.7773 0.050 Uiso 1 1 calc R . .
C317 C 0.7806(4) 0.3536(2) 0.7610(3) 0.0323(9) Uani 1 1 d . . .
H31D H 0.7688 0.3337 0.6960 0.048 Uiso 1 1 calc R . .
H31E H 0.7085 0.3091 0.7863 0.048 Uiso 1 1 calc R . .
H31F H 0.8900 0.3552 0.7963 0.048 Uiso 1 1 calc R . .
C318 C 0.9660(4) 0.5281(2) 0.7053(2) 0.0213(7) Uani 1 1 d . . .
H31G H 1.0258 0.4786 0.7291 0.026 Uiso 1 1 calc R . .
H31H H 1.0386 0.5896 0.7231 0.026 Uiso 1 1 calc R . .
C321 C 0.9117(4) 0.5131(2) 0.6008(2) 0.0195(7) Uani 1 1 d . . .
C322 C 1.0249(4) 0.5060(2) 0.5492(2) 0.0175(7) Uani 1 1 d . . .
C323 C 0.7554(4) 0.5083(2) 0.5550(2) 0.0218(7) Uani 1 1 d . . .
H323 H 0.6797 0.5124 0.5895 0.026 Uiso 1 1 calc R . .
C331 C 1.2936(4) 0.5026(2) 0.5415(2) 0.0232(8) Uani 1 1 d . . .
H331 H 1.4019 0.5051 0.5719 0.028 Uiso 1 1 calc R . .
C332 C 1.1881(4) 0.5097(2) 0.5927(2) 0.0217(7) Uani 1 1 d . . .
H332 H 1.2237 0.5173 0.6583 0.026 Uiso 1 1 calc R . .
N411 N 0.9997(4) 0.7383(2) 0.5990(2) 0.0414(9) Uani 1 1 d . . .
C412 C 1.0546(4) 0.7330(2) 0.5378(3) 0.0300(8) Uani 1 1 d . . .
C413 C 1.1260(4) 0.7253(3) 0.4617(3) 0.0319(9) Uani 1 1 d . . .
H41A H 1.1821 0.7874 0.4530 0.048 Uiso 1 1 calc R . .
H41B H 1.0433 0.7011 0.4052 0.048 Uiso 1 1 calc R . .
H41C H 1.2010 0.6822 0.4752 0.048 Uiso 1 1 calc R . .
S1 S 0.19389(11) 0.27184(7) 0.77293(7) 0.0309(2) Uani 1 1 d . . .
F1 F 0.1887(3) 0.1998(2) 0.60891(18) 0.0643(8) Uani 1 1 d . . .
F2 F 0.4206(3) 0.25090(19) 0.69487(18) 0.0548(7) Uani 1 1 d . . .
F3 F 0.2850(3) 0.12175(17) 0.7217(2) 0.0638(8) Uani 1 1 d . . .
O1 O 0.0408(3) 0.2130(2) 0.7644(2) 0.0516(8) Uani 1 1 d . . .
O2 O 0.1870(3) 0.35993(17) 0.73436(18) 0.0331(6) Uani 1 1 d . . .
O3 O 0.3078(3) 0.2754(2) 0.86054(18) 0.0436(7) Uani 1 1 d . . .
C1 C 0.2763(5) 0.2092(3) 0.6963(3) 0.0413(10) Uani 1 1 d . . .
N1S N 0.8294(9) 0.0404(5) 0.5063(5) 0.0504(19) Uiso 0.50 1 d P . .
C1S C 0.9284(6) 0.0141(4) 0.5068(4) 0.0663(15) Uiso 1 1 d . . .

loop_
_atom_site_aniso_label
_atom_site_aniso_U_11
_atom_site_aniso_U_22
_atom_site_aniso_U_33
_atom_site_aniso_U_23
_atom_site_aniso_U_13
_atom_site_aniso_U_12
Ag1 0.02639(15) 0.02082(15) 0.02671(15) 0.00344(11) 0.00118(11) 0.00217(10)
N111 0.0281(15) 0.0159(14) 0.0191(14) 0.0012(12) 0.0040(12) 0.0036(12)
N112 0.0295(16) 0.0183(15) 0.0217(15) 0.0013(12) 0.0020(12) 0.0043(12)
C113 0.0255(18) 0.0244(19) 0.0218(17) 0.0004(15) 0.0019(14) 0.0017(15)
C114 0.0247(18) 0.035(2) 0.0218(18) 0.0044(16) 0.0059(15) 0.0079(16)
C115 0.0276(18) 0.0252(19) 0.0184(17) 0.0064(14) 0.0094(14) 0.0093(15)
C116 0.033(2) 0.029(2) 0.032(2) -0.0041(17) -0.0043(17) 0.0020(17)
C117 0.043(2) 0.030(2) 0.028(2) 0.0011(17) 0.0081(17) 0.0188(18)
C118 0.0282(19) 0.0193(18) 0.0215(17) 0.0013(14) 0.0025(15) 0.0031(15)
C121 0.0259(18) 0.0179(17) 0.0202(17) 0.0003(14) 0.0059(14) 0.0111(14)
C122 0.0243(18) 0.0206(18) 0.0190(17) -0.0022(14) 0.0003(14) 0.0045(14)
C123 0.0217(17) 0.0160(17) 0.0220(17) -0.0006(14) 0.0066(14) 0.0076(13)
C131 0.0223(17) 0.0208(18) 0.0260(18) 0.0013(15) 0.0059(14) 0.0013(14)
C132 0.0291(18) 0.0173(17) 0.0224(17) 0.0048(14) 0.0091(15) 0.0049(14)
N211 0.0232(14) 0.0178(14) 0.0185(14) 0.0013(12) 0.0065(11) 0.0048(12)
N212 0.0230(15) 0.0263(16) 0.0212(15) 0.0048(12) 0.0064(12) 0.0045(12)
C213 0.0250(18) 0.0210(18) 0.0320(19) 0.0056(15) 0.0109(15) 0.0041(15)
C214 0.0208(18) 0.0209(19) 0.037(2) -0.0005(16) 0.0042(16) 0.0003(14)
C215 0.0283(19) 0.0181(18) 0.0249(18) -0.0031(15) 0.0018(15) 0.0024(15)
C216 0.039(2) 0.049(3) 0.035(2) 0.011(2) 0.0131(18) -0.001(2)
C217 0.042(2) 0.041(2) 0.028(2) -0.0013(18) -0.0010(18) -0.0037(19)
C218 0.0232(17) 0.0174(17) 0.0225(17) 0.0021(14) 0.0067(14) 0.0038(14)
C221 0.0231(17) 0.0202(17) 0.0158(16) 0.0000(13) 0.0057(13) 0.0056(14)
C222 0.0204(16) 0.0207(17) 0.0124(15) -0.0024(13) 0.0049(13) 0.0049(13)
C223 0.0262(18) 0.0223(19) 0.0236(18) 0.0024(15) 0.0104(15) 0.0018(15)
C231 0.0243(18) 0.0248(19) 0.0283(19) 0.0010(15) 0.0134(15) 0.0067(15)
C232 0.0241(17) 0.0205(18) 0.0221(17) 0.0000(14) 0.0066(14) 0.0062(14)
N311 0.0219(15) 0.0197(15) 0.0241(15) 0.0015(12) 0.0074(12) 0.0029(12)
N312 0.0219(14) 0.0186(15) 0.0262(15) -0.0002(12) 0.0065(12) 0.0037(12)
C313 0.0231(18) 0.0258(19) 0.0241(18) -0.0049(15) 0.0080(14) -0.0010(15)
C314 0.0273(19) 0.0230(19) 0.0279(19) -0.0019(15) 0.0110(15) -0.0047(15)
C315 0.0264(18) 0.0216(18) 0.0213(17) 0.0009(14) 0.0076(14) 0.0008(15)
C316 0.029(2) 0.028(2) 0.043(2) -0.0083(18) 0.0140(17) -0.0010(16)
C317 0.037(2) 0.023(2) 0.040(2) 0.0040(17) 0.0162(18) 0.0052(16)
C318 0.0169(16) 0.0219(18) 0.0258(18) 0.0047(15) 0.0068(14) 0.0031(14)
C321 0.0187(16) 0.0155(17) 0.0247(17) 0.0040(14) 0.0070(14) 0.0017(13)
C322 0.0181(16) 0.0125(16) 0.0215(16) 0.0035(13) 0.0063(13) -0.0001(12)
C323 0.0182(16) 0.0221(18) 0.0278(18) 0.0030(15) 0.0102(14) 0.0045(14)
C331 0.0122(16) 0.0259(19) 0.0303(19) 0.0039(15) 0.0047(14) 0.0011(14)
C332 0.0202(17) 0.0195(18) 0.0232(17) 0.0027(14) 0.0029(14) 0.0014(14)
N411 0.054(2) 0.032(2) 0.040(2) 0.0017(16) 0.0184(18) 0.0041(16)
C412 0.038(2) 0.0199(19) 0.033(2) 0.0028(16) 0.0112(18) 0.0040(16)
C413 0.039(2) 0.028(2) 0.034(2) 0.0074(17) 0.0165(17) 0.0090(17)
S1 0.0314(5) 0.0255(5) 0.0388(5) 0.0118(4) 0.0109(4) 0.0089(4)
F1 0.0609(17) 0.079(2) 0.0454(15) -0.0235(14) -0.0073(13) 0.0293(15)
F2 0.0381(14) 0.0654(18) 0.0634(17) -0.0112(14) 0.0181(12) 0.0123(13)
F3 0.0639(17) 0.0346(15) 0.094(2) -0.0024(14) 0.0115(16) 0.0260(13)
O1 0.0343(16) 0.0417(18) 0.083(2) 0.0296(17) 0.0179(15) 0.0092(13)
O2 0.0429(15) 0.0220(13) 0.0399(15) 0.0056(12) 0.0163(12) 0.0121(11)
O3 0.0493(17) 0.0489(18) 0.0347(15) 0.0112(14) 0.0062(13) 0.0201(14)
C1 0.038(2) 0.032(2) 0.046(3) -0.006(2) -0.0061(19) 0.0101(19)

loop_
_atom_type_symbol
_atom_type_description
_atom_type_scat_dispersion_real
_atom_type_scat_dispersion_imag
_atom_type_scat_source
C C 0.0033 0.0016 'International Tables Vol C Tables 4.2.6.8 and 6.1.1.4'
H H 0.0000 0.0000 'International Tables Vol C Tables 4.2.6.8 and 6.1.1.4'
N N 0.0061 0.0033 'International Tables Vol C Tables 4.2.6.8 and 6.1.1.4'
O O 0.0106 0.0060 'International Tables Vol C Tables 4.2.6.8 and 6.1.1.4'
Ag Ag -0.8971 1.1015 'International Tables Vol C Tables 4.2.6.8 and 6.1.1.4'
F F 0.0171 0.0103 'International Tables Vol C Tables 4.2.6.8 and 6.1.1.4'
S S 0.1246 0.1234 'International Tables Vol C Tables 4.2.6.8 and 6.1.1.4'

loop_
_geom_angle_atom_site_label_1
_geom_angle_atom_site_label_2
_geom_angle_atom_site_label_3
_geom_angle
_geom_angle_site_symmetry_1
_geom_angle_site_symmetry_3
_geom_angle_publ_flag
N212 Ag1 N112 120.76(10) . . ?
N212 Ag1 N312 113.79(10) . . ?
N112 Ag1 N312 116.61(10) . . ?
N212 Ag1 N411 100.49(11) . . ?
N112 Ag1 N411 91.99(11) . . ?
N312 Ag1 N411 107.86(11) . . ?
C115 N111 N112 111.4(3) . . ?
C115 N111 C118 128.4(3) . . ?
N112 N111 C118 120.1(3) . . ?
C113 N112 N111 105.9(3) . . ?
C113 N112 Ag1 126.2(2) . . ?
N111 N112 Ag1 127.7(2) . . ?
N112 C113 C114 109.8(3) . . ?
N112 C113 C116 120.2(3) . . ?
C114 C113 C116 130.1(3) . . ?
C115 C114 C113 106.9(3) . . ?
C115 C114 H114 126.6 . . ?
C113 C114 H114 126.6 . . ?
N111 C115 C114 106.0(3) . . ?
N111 C115 C117 123.2(3) . . ?
C114 C115 C117 130.7(3) . . ?
C113 C116 H11A 109.5 . . ?
C113 C116 H11B 109.5 . . ?
H11A C116 H11B 109.5 . . ?
C113 C116 H11C 109.5 . . ?
H11A C116 H11C 109.5 . . ?
H11B C116 H11C 109.5 . . ?
C115 C117 H11D 109.5 . . ?
C115 C117 H11E 109.5 . . ?
H11D C117 H11E 109.5 . . ?
C115 C117 H11F 109.5 . . ?
H11D C117 H11F 109.5 . . ?
H11E C117 H11F 109.5 . . ?
N111 C118 C121 114.4(3) . . ?
N111 C118 H11G 108.7 . . ?
C121 C118 H11G 108.7 . . ?
N111 C118 H11H 108.7 . . ?
C121 C118 H11H 108.7 . . ?
H11G C118 H11H 107.6 . . ?
C122 C121 C123 119.8(3) . . ?
C122 C121 C118 122.2(3) . . ?
C123 C121 C118 118.0(3) . . ?
C121 C122 C131 121.2(3) . 2_777 ?
C121 C122 H122 119.4 . . ?
C131 C122 H122 119.4 2_777 . ?
C123 C123 C132 118.5(4) 2_777 . ?
C123 C123 C121 119.3(4) 2_777 . ?
C132 C123 C121 122.2(3) . . ?
C132 C131 C122 120.2(3) . 2_777 ?
C132 C131 H131 119.9 . . ?
C122 C131 H131 119.9 2_777 . ?
C131 C132 C123 121.0(3) . . ?
C131 C132 H132 119.5 . . ?
C123 C132 H132 119.5 . . ?
C215 N211 N212 110.9(3) . . ?
C215 N211 C218 129.0(3) . . ?
N212 N211 C218 119.8(3) . . ?
C213 N212 N211 105.0(3) . . ?
C213 N212 Ag1 129.0(2) . . ?
N211 N212 Ag1 124.94(19) . . ?
N212 C213 C214 110.6(3) . . ?
N212 C213 C216 121.3(3) . . ?
C214 C213 C216 128.0(3) . . ?
C215 C214 C213 106.3(3) . . ?
C215 C214 H214 126.9 . . ?
C213 C214 H214 126.9 . . ?
N211 C215 C214 107.3(3) . . ?
N211 C215 C217 122.2(3) . . ?
C214 C215 C217 130.5(3) . . ?
C213 C216 H21A 109.5 . . ?
C213 C216 H21B 109.5 . . ?
H21A C216 H21B 109.5 . . ?
C213 C216 H21C 109.5 . . ?
H21A C216 H21C 109.5 . . ?
H21B C216 H21C 109.5 . . ?
C215 C217 H21D 109.5 . . ?
C215 C217 H21E 109.5 . . ?
H21D C217 H21E 109.5 . . ?
C215 C217 H21F 109.5 . . ?
H21D C217 H21F 109.5 . . ?
H21E C217 H21F 109.5 . . ?
N211 C218 C221 113.8(3) . . ?
N211 C218 H21G 108.8 . . ?
C221 C218 H21G 108.8 . . ?
N211 C218 H21H 108.8 . . ?
C221 C218 H21H 108.8 . . ?
H21G C218 H21H 107.7 . . ?
C223 C221 C222 119.3(3) . . ?
C223 C221 C218 122.0(3) . . ?
C222 C221 C218 118.7(3) . . ?
C232 C222 C222 119.1(4) . 2_767 ?
C232 C222 C221 121.9(3) . . ?
C222 C222 C221 119.0(4) 2_767 . ?
C221 C223 C231 121.5(3) . 2_767 ?
C221 C223 H223 119.3 . . ?
C231 C223 H223 119.3 2_767 . ?
C232 C231 C223 120.7(3) . 2_767 ?
C232 C231 H231 119.6 . . ?
C223 C231 H231 119.6 2_767 . ?
C231 C232 C222 120.4(3) . . ?
C231 C232 H232 119.8 . . ?
C222 C232 H232 119.8 . . ?
N312 N311 C315 111.7(3) . . ?
N312 N311 C318 120.1(3) . . ?
C315 N311 C318 127.2(3) . . ?
C313 N312 N311 105.3(3) . . ?
C313 N312 Ag1 131.6(2) . . ?
N311 N312 Ag1 123.0(2) . . ?
N312 C313 C314 110.5(3) . . ?
N312 C313 C316 121.1(3) . . ?
C314 C313 C316 128.5(3) . . ?
C315 C314 C313 106.3(3) . . ?
C315 C314 H314 126.8 . . ?
C313 C314 H314 126.8 . . ?
N311 C315 C314 106.2(3) . . ?
N311 C315 C317 121.9(3) . . ?
C314 C315 C317 131.9(3) . . ?
C313 C316 H31A 109.5 . . ?
C313 C316 H31B 109.5 . . ?
H31A C316 H31B 109.5 . . ?
C313 C316 H31C 109.5 . . ?
H31A C316 H31C 109.5 . . ?
H31B C316 H31C 109.5 . . ?
C315 C317 H31D 109.5 . . ?
C315 C317 H31E 109.5 . . ?
H31D C317 H31E 109.5 . . ?
C315 C317 H31F 109.5 . . ?
H31D C317 H31F 109.5 . . ?
H31E C317 H31F 109.5 . . ?
N311 C318 C321 112.6(3) . . ?
N311 C318 H31G 109.1 . . ?
C321 C318 H31G 109.1 . . ?
N311 C318 H31H 109.1 . . ?
C321 C318 H31H 109.1 . . ?
H31G C318 H31H 107.8 . . ?
C323 C321 C322 119.6(3) . . ?
C323 C321 C318 121.0(3) . . ?
C322 C321 C318 119.4(3) . . ?
C321 C322 C322 119.6(4) . 2_766 ?
C321 C322 C332 122.2(3) . . ?
C322 C322 C332 118.2(4) 2_766 . ?
C321 C323 C331 120.9(3) . 2_766 ?
C321 C323 H323 119.5 . . ?
C331 C323 H323 119.5 2_766 . ?
C332 C331 C323 120.8(3) . 2_766 ?
C332 C331 H331 119.6 . . ?
C323 C331 H331 119.6 2_766 . ?
C331 C332 C322 120.8(3) . . ?
C331 C332 H332 119.6 . . ?
C322 C332 H332 119.6 . . ?
C412 N411 Ag1 175.7(3) . . ?
N411 C412 C413 178.9(4) . . ?
C412 C413 H41A 109.5 . . ?
C412 C413 H41B 109.5 . . ?
H41A C413 H41B 109.5 . . ?
C412 C413 H41C 109.5 . . ?
H41A C413 H41C 109.5 . . ?
H41B C413 H41C 109.5 . . ?
O2 S1 O3 115.20(17) . . ?
O2 S1 O1 114.29(17) . . ?
O3 S1 O1 115.99(18) . . ?
O2 S1 C1 103.34(18) . . ?
O3 S1 C1 102.61(18) . . ?
O1 S1 C1 102.79(19) . . ?
F2 C1 F1 106.6(4) . . ?
F2 C1 F3 107.3(3) . . ?
F1 C1 F3 106.6(3) . . ?
F2 C1 S1 112.8(3) . . ?
F1 C1 S1 112.4(3) . . ?
F3 C1 S1 110.7(3) . . ?
N1S C1S C1S 169.7(9) . 2_756 ?

loop_
_geom_bond_atom_site_label_1
_geom_bond_atom_site_label_2
_geom_bond_distance
_geom_bond_site_symmetry_2
_geom_bond_publ_flag
Ag1 N212 2.254(3) . ?
Ag1 N112 2.261(3) . ?
Ag1 N312 2.271(3) . ?
Ag1 N411 2.461(4) . ?
N111 C115 1.355(4) . ?
N111 N112 1.358(4) . ?
N111 C118 1.455(4) . ?
N112 C113 1.338(4) . ?
C113 C114 1.389(5) . ?
C113 C116 1.494(5) . ?
C114 C115 1.373(5) . ?
C114 H114 0.9500 . ?
C115 C117 1.478(5) . ?
C116 H11A 0.9800 . ?
C116 H11B 0.9800 . ?
C116 H11C 0.9800 . ?
C117 H11D 0.9800 . ?
C117 H11E 0.9800 . ?
C117 H11F 0.9800 . ?
C118 C121 1.514(4) . ?
C118 H11G 0.9900 . ?
C118 H11H 0.9900 . ?
C121 C122 1.369(5) . ?
C121 C123 1.430(4) . ?
C122 C131 1.405(5) 2_777 ?
C122 H122 0.9500 . ?
C123 C123 1.419(6) 2_777 ?
C123 C132 1.427(4) . ?
C131 C132 1.362(4) . ?
C131 C122 1.405(5) 2_777 ?
C131 H131 0.9500 . ?
C132 H132 0.9500 . ?
N211 C215 1.352(4) . ?
N211 N212 1.362(4) . ?
N211 C218 1.457(4) . ?
N212 C213 1.344(4) . ?
C213 C214 1.382(5) . ?
C213 C216 1.488(5) . ?
C214 C215 1.358(5) . ?
C214 H214 0.9500 . ?
C215 C217 1.482(5) . ?
C216 H21A 0.9800 . ?
C216 H21B 0.9800 . ?
C216 H21C 0.9800 . ?
C217 H21D 0.9800 . ?
C217 H21E 0.9800 . ?
C217 H21F 0.9800 . ?
C218 C221 1.506(5) . ?
C218 H21G 0.9900 . ?
C218 H21H 0.9900 . ?
C221 C223 1.361(5) . ?
C221 C222 1.444(4) . ?
C222 C232 1.411(4) . ?
C222 C222 1.423(6) 2_767 ?
C223 C231 1.400(5) 2_767 ?
C223 H223 0.9500 . ?
C231 C232 1.369(5) . ?
C231 C223 1.400(5) 2_767 ?
C231 H231 0.9500 . ?
C232 H232 0.9500 . ?
N311 N312 1.356(4) . ?
N311 C315 1.360(4) . ?
N311 C318 1.454(4) . ?
N312 C313 1.336(4) . ?
C313 C314 1.396(5) . ?
C313 C316 1.489(5) . ?
C314 C315 1.367(5) . ?
C314 H314 0.9500 . ?
C315 C317 1.479(5) . ?
C316 H31A 0.9800 . ?
C316 H31B 0.9800 . ?
C316 H31C 0.9800 . ?
C317 H31D 0.9800 . ?
C317 H31E 0.9800 . ?
C317 H31F 0.9800 . ?
C318 C321 1.514(4) . ?
C318 H31G 0.9900 . ?
C318 H31H 0.9900 . ?
C321 C323 1.375(4) . ?
C321 C322 1.422(4) . ?
C322 C322 1.423(6) 2_766 ?
C322 C332 1.424(4) . ?
C323 C331 1.396(5) 2_766 ?
C323 H323 0.9500 . ?
C331 C332 1.359(5) . ?
C331 C323 1.396(5) 2_766 ?
C331 H331 0.9500 . ?
C332 H332 0.9500 . ?
N411 C412 1.143(5) . ?
C412 C413 1.441(5) . ?
C413 H41A 0.9800 . ?
C413 H41B 0.9800 . ?
C413 H41C 0.9800 . ?
S1 O2 1.424(3) . ?
S1 O3 1.438(3) . ?
S1 O1 1.446(3) . ?
S1 C1 1.798(4) . ?
F1 C1 1.335(4) . ?
F2 C1 1.323(5) . ?
F3 C1 1.346(5) . ?
N1S C1S 1.014(8) . ?
C1S C1S 1.455(11) 2_756 ?

loop_
_geom_torsion_atom_site_label_1
_geom_torsion_atom_site_label_2
_geom_torsion_atom_site_label_3
_geom_torsion_atom_site_label_4
_geom_torsion
_geom_torsion_site_symmetry_1
_geom_torsion_site_symmetry_2
_geom_torsion_site_symmetry_3
_geom_torsion_site_symmetry_4
_geom_torsion_publ_flag
C115 N111 N112 C113 -0.6(4) . . . . ?
C118 N111 N112 C113 -177.6(3) . . . . ?
C115 N111 N112 Ag1 -175.8(2) . . . . ?
C118 N111 N112 Ag1 7.2(4) . . . . ?
N212 Ag1 N112 C113 173.5(3) . . . . ?
N312 Ag1 N112 C113 -41.1(3) . . . . ?
N411 Ag1 N112 C113 70.0(3) . . . . ?
N212 Ag1 N112 N111 -12.2(3) . . . . ?
N312 Ag1 N112 N111 133.2(3) . . . . ?
N411 Ag1 N112 N111 -115.7(3) . . . . ?
N111 N112 C113 C114 0.4(4) . . . . ?
Ag1 N112 C113 C114 175.7(2) . . . . ?
N111 N112 C113 C116 179.8(3) . . . . ?
Ag1 N112 C113 C116 -4.9(5) . . . . ?
N112 C113 C114 C115 0.0(4) . . . . ?
C116 C113 C114 C115 -179.4(4) . . . . ?
N112 N111 C115 C114 0.6(4) . . . . ?
C118 N111 C115 C114 177.2(3) . . . . ?
N112 N111 C115 C117 -177.7(3) . . . . ?
C118 N111 C115 C117 -1.0(5) . . . . ?
C113 C114 C115 N111 -0.3(4) . . . . ?
C113 C114 C115 C117 177.7(4) . . . . ?
C115 N111 C118 C121 104.7(4) . . . . ?
N112 N111 C118 C121 -78.9(4) . . . . ?
N111 C118 C121 C122 6.1(5) . . . . ?
N111 C118 C121 C123 -175.6(3) . . . . ?
C123 C121 C122 C131 -2.1(5) . . . 2_777 ?
C118 C121 C122 C131 176.2(3) . . . 2_777 ?
C122 C121 C123 C123 1.3(6) . . . 2_777 ?
C118 C121 C123 C123 -177.1(4) . . . 2_777 ?
C122 C121 C123 C132 -178.7(3) . . . . ?
C118 C121 C123 C132 3.0(5) . . . . ?
C122 C131 C132 C123 0.3(5) 2_777 . . . ?
C123 C123 C132 C131 0.5(6) 2_777 . . . ?
C121 C123 C132 C131 -179.5(3) . . . . ?
C215 N211 N212 C213 -1.0(4) . . . . ?
C218 N211 N212 C213 -175.8(3) . . . . ?
C215 N211 N212 Ag1 -170.1(2) . . . . ?
C218 N211 N212 Ag1 15.1(4) . . . . ?
N112 Ag1 N212 C213 -59.4(3) . . . . ?
N312 Ag1 N212 C213 154.3(3) . . . . ?
N411 Ag1 N212 C213 39.3(3) . . . . ?
N112 Ag1 N212 N211 107.0(3) . . . . ?
N312 Ag1 N212 N211 -39.3(3) . . . . ?
N411 Ag1 N212 N211 -154.3(2) . . . . ?
N211 N212 C213 C214 0.6(4) . . . . ?
Ag1 N212 C213 C214 169.1(2) . . . . ?
N211 N212 C213 C216 178.7(3) . . . . ?
Ag1 N212 C213 C216 -12.8(5) . . . . ?
N212 C213 C214 C215 -0.1(4) . . . . ?
C216 C213 C214 C215 -178.0(4) . . . . ?
N212 N211 C215 C214 0.9(4) . . . . ?
C218 N211 C215 C214 175.1(3) . . . . ?
N212 N211 C215 C217 -178.4(3) . . . . ?
C218 N211 C215 C217 -4.1(6) . . . . ?
C213 C214 C215 N211 -0.5(4) . . . . ?
C213 C214 C215 C217 178.7(4) . . . . ?
C215 N211 C218 C221 -84.8(4) . . . . ?
N212 N211 C218 C221 89.0(3) . . . . ?
N211 C218 C221 C223 -1.5(4) . . . . ?
N211 C218 C221 C222 178.9(3) . . . . ?
C223 C221 C222 C232 179.6(3) . . . . ?
C218 C221 C222 C232 -0.9(4) . . . . ?
C223 C221 C222 C222 -0.3(5) . . . 2_767 ?
C218 C221 C222 C222 179.3(3) . . . 2_767 ?
C222 C221 C223 C231 0.4(5) . . . 2_767 ?
C218 C221 C223 C231 -179.1(3) . . . 2_767 ?
C223 C231 C232 C222 0.2(5) 2_767 . . . ?
C222 C222 C232 C231 -0.4(5) 2_767 . . . ?
C221 C222 C232 C231 179.8(3) . . . . ?
C315 N311 N312 C313 1.2(4) . . . . ?
C318 N311 N312 C313 171.2(3) . . . . ?
C315 N311 N312 Ag1 176.6(2) . . . . ?
C318 N311 N312 Ag1 -13.4(4) . . . . ?
N212 Ag1 N312 C313 107.6(3) . . . . ?
N112 Ag1 N312 C313 -40.2(3) . . . . ?
N411 Ag1 N312 C313 -141.8(3) . . . . ?
N212 Ag1 N312 N311 -66.5(3) . . . . ?
N112 Ag1 N312 N311 145.8(2) . . . . ?
N411 Ag1 N312 N311 44.1(3) . . . . ?
N311 N312 C313 C314 -0.9(4) . . . . ?
Ag1 N312 C313 C314 -175.7(2) . . . . ?
N311 N312 C313 C316 177.5(3) . . . . ?
Ag1 N312 C313 C316 2.6(5) . . . . ?
N312 C313 C314 C315 0.2(4) . . . . ?
C316 C313 C314 C315 -178.0(3) . . . . ?
N312 N311 C315 C314 -1.1(4) . . . . ?
C318 N311 C315 C314 -170.2(3) . . . . ?
N312 N311 C315 C317 179.0(3) . . . . ?
C318 N311 C315 C317 9.9(5) . . . . ?
C313 C314 C315 N311 0.5(4) . . . . ?
C313 C314 C315 C317 -179.7(4) . . . . ?
N312 N311 C318 C321 -85.3(3) . . . . ?
C315 N311 C318 C321 83.0(4) . . . . ?
N311 C318 C321 C323 6.3(4) . . . . ?
N311 C318 C321 C322 -175.1(3) . . . . ?
C323 C321 C322 C322 0.0(5) . . . 2_766 ?
C318 C321 C322 C322 -178.7(3) . . . 2_766 ?
C323 C321 C322 C332 -179.4(3) . . . . ?
C318 C321 C322 C332 1.9(5) . . . . ?
C322 C321 C323 C331 -0.6(5) . . . 2_766 ?
C318 C321 C323 C331 178.0(3) . . . 2_766 ?
C323 C331 C332 C322 0.1(5) 2_766 . . . ?
C321 C322 C332 C331 179.9(3) . . . . ?
C322 C322 C332 C331 0.5(5) 2_766 . . . ?
N212 Ag1 N411 C412 16(4) . . . . ?
N112 Ag1 N411 C412 138(4) . . . . ?
N312 Ag1 N411 C412 -104(4) . . . . ?
Ag1 N411 C412 C413 33(26) . . . . ?
O2 S1 C1 F2 62.0(3) . . . . ?
O3 S1 C1 F2 -58.0(3) . . . . ?
O1 S1 C1 F2 -178.8(3) . . . . ?
O2 S1 C1 F1 -58.5(3) . . . . ?
O3 S1 C1 F1 -178.6(3) . . . . ?
O1 S1 C1 F1 60.6(3) . . . . ?
O2 S1 C1 F3 -177.6(3) . . . . ?
O3 S1 C1 F3 62.3(3) . . . . ?
O1 S1 C1 F3 -58.5(3) . . . . ?
